data_7204785
loop_
_publ_author_name
'Dan, Meenakshi'
'Behera, J. N.'
'Rao, C. N. R.'

_publ_section_title
;
 Organically templated rare earth sulfates with three-dimensional and
 layered structuresElectronic supplementary information (ESI)
 available: Tables S1?S6. See
 http://www.rsc.org/suppdata/jm/b3/b314663d/
;
_journal_issue 8
_journal_name_full 'Journal of Materials Chemistry'
_journal_page_first 1257
_journal_paper_doi 10.1039/b314663d
_journal_volume 14
_journal_year 2004
_chemical_formula_sum 'C7 H24 N3 Nd O13.5 S2.5'
_chemical_formula_weight 590.68
_chemical_name_systematic
;
?
;
_space_group_IT_number 60
_symmetry_cell_setting orthorhombic
_symmetry_space_group_name_Hall '-P 2n 2ab'
_symmetry_space_group_name_H-M 'P b c n'
_atom_sites_solution_hydrogens geom
_atom_sites_solution_primary direct
_atom_sites_solution_secondary difmap
_audit_creation_method SHELXL
_cell_angle_alpha 90.00
_cell_angle_beta 90.00
_cell_angle_gamma 90.00
_cell_formula_units_Z 8
_cell_length_a 25.506(5)
_cell_length_b 10.102(2)
_cell_length_c 13.415(3)
_cell_measurement_temperature 293(2)
_cell_volume 3456.5(12)
_computing_structure_refinement 'SHELXL-93 (Sheldrick, 1993)'
_computing_structure_solution 'SHELXS-86 (Sheldrick, 1990)'
_diffrn_ambient_temperature 293(2)
_diffrn_radiation_monochromator graphite
_diffrn_radiation_source 'fine-focus sealed tube'
_diffrn_radiation_type MoK\a
_diffrn_radiation_wavelength 0.71073
_diffrn_reflns_av_R_equivalents 0.0408
_diffrn_reflns_av_sigmaI/netI 0.0274
_diffrn_reflns_limit_h_max 32
_diffrn_reflns_limit_h_min -32
_diffrn_reflns_limit_k_max 13
_diffrn_reflns_limit_k_min -13
_diffrn_reflns_limit_l_max 17
_diffrn_reflns_limit_l_min -17
_diffrn_reflns_number 28171
_diffrn_reflns_theta_max 28.02
_diffrn_reflns_theta_min 1.60
_exptl_absorpt_coefficient_mu 3.384
_exptl_absorpt_correction_T_max 1.000000
_exptl_absorpt_correction_T_min 0.727286
_exptl_absorpt_correction_type SADABS
_exptl_crystal_colour 'faint pink'
_exptl_crystal_density_diffrn 2.270
_exptl_crystal_description plate
_exptl_crystal_F_000 2360
_exptl_crystal_size_max 0.3
_exptl_crystal_size_mid 0.24
_exptl_crystal_size_min 0.11
_refine_diff_density_max 0.859
_refine_diff_density_min -1.348
_refine_diff_density_rms 0.163
_refine_ls_extinction_method none
_refine_ls_goodness_of_fit_all 1.287
_refine_ls_goodness_of_fit_obs 1.328
_refine_ls_matrix_type full
_refine_ls_number_parameters 274
_refine_ls_number_reflns 4128
_refine_ls_number_restraints 3
_refine_ls_restrained_S_all 1.288
_refine_ls_restrained_S_obs 1.329
_refine_ls_R_factor_all 0.0536
_refine_ls_R_factor_obs 0.0469
_refine_ls_shift/esd_max 0.001
_refine_ls_shift/esd_mean 0.000
_refine_ls_structure_factor_coef Fsqd
_refine_ls_weighting_details 'w=1/[\s^2^(Fo^2^)+(0.0085P)^2^+37.0884P] where P=(Fo^2^+2Fc^2^)/3'
_refine_ls_weighting_scheme calc
_refine_ls_wR_factor_all 0.0932
_refine_ls_wR_factor_obs 0.0913
_reflns_number_observed 3745
_reflns_number_total 4128
_reflns_observed_criterion >2sigma(I)
_cod_data_source_file b314663d.txt
_cod_data_source_block Phase_V
_cod_depositor_comments
;
The following automatic conversions were performed:
'_symmetry_cell_setting' value 'Orthorhombic' changed to 'orthorhombic'
according to '/home/saulius/struct/CIF-dictionaries/cif_core.dic'
dictionary named 'cif_core.dic' version 2.4.1 from 2010-06-29.

Automatic conversion script
Id: cif_fix_enum 1527 2010-12-29 10:47:43Z saulius 

The following automatic conversions were performed:

'_refine_ls_weighting_scheme' value 'calc
w=1/[\s^2^(Fo^2^)+(0.0085P)^2^+37.0884P] where P=(Fo^2^+2Fc^2^)/3'
was changed to 'calc'. New tag '_refine_ls_weighting_details' was
created. The value of the new tag was set to
'w=1/[\s^2^(Fo^2^)+(0.0085P)^2^+37.0884P] where P=(Fo^2^+2Fc^2^)/3'.

Automatic conversion script
Id: cif_fix_values 3143 2015-03-26 13:38:13Z robertas 
;
_cod_original_cell_volume 3456.5(11)
_cod_original_sg_symbol_H-M Pbcn
_cod_original_formula_sum 'C7 H24 N3 Nd O13.50 S2.50'
_cod_database_code 7204785

loop_
_symmetry_equiv_pos_as_xyz
'x, y, z'
'-x+1/2, -y+1/2, z+1/2'
'x+1/2, -y+1/2, -z'
'-x, y, -z+1/2'
'-x, -y, -z'
'x-1/2, y-1/2, -z-1/2'
'-x-1/2, y-1/2, z'
'x, -y, z-1/2'

loop_
_atom_site_aniso_label
_atom_site_aniso_U_11
_atom_site_aniso_U_22
_atom_site_aniso_U_33
_atom_site_aniso_U_23
_atom_site_aniso_U_13
_atom_site_aniso_U_12
Nd1 0.01261(14) 0.01094(14) 0.01061(14) -0.00036(11) 0.00025(12) -0.00022(11)
S1 0.0145(6) 0.0122(6) 0.0106(6) -0.0014(5) -0.0004(6) -0.0013(5)
S2 0.0185(7) 0.0153(6) 0.0090(6) 0.0010(5) -0.0010(5) 0.0003(5)
S3 0.0298(13) 0.0180(10) 0.0344(13) 0.000 0.0030(10) 0.000
O1 0.017(3) 0.026(3) 0.050(4) -0.008(3) -0.003(2) 0.005(2)
O2 0.029(3) 0.032(3) 0.017(3) 0.004(2) 0.000(2) -0.010(2)
O3 0.029(2) 0.019(2) 0.008(2) 0.000(2) 0.004(2) 0.000(2)
O4 0.014(2) 0.015(2) 0.020(2) -0.002(2) 0.002(2) -0.001(2)
O5 0.027(2) 0.025(2) 0.012(2) 0.001(2) -0.002(2) -0.008(2)
O6 0.019(2) 0.025(2) 0.012(2) 0.002(2) 0.003(2) -0.008(2)
O7 0.019(2) 0.015(2) 0.015(2) 0.002(2) 0.001(2) 0.004(2)
O8 0.017(2) 0.012(2) 0.022(2) 0.000(2) -0.002(2) 0.002(2)
O9 0.025(2) 0.024(2) 0.011(2) -0.003(2) -0.003(2) -0.009(2)
O10 0.031(3) 0.028(2) 0.022(2) 0.002(2) -0.001(2) 0.013(2)
O11 0.107(7) 0.077(5) 0.074(5) 0.023(4) 0.034(5) 0.068(5)
O12 0.038(3) 0.050(3) 0.038(3) 0.006(3) -0.018(3) -0.007(3)
N1 0.019(3) 0.032(3) 0.017(3) -0.002(2) -0.005(2) 0.003(2)
N2 0.014(2) 0.025(3) 0.024(3) -0.005(2) -0.007(2) -0.002(2)
N3 0.106(10) 0.115(10) 0.075(8) 0.021(8) -0.004(7) 0.002(8)
C1 0.031(4) 0.046(4) 0.016(3) 0.009(3) 0.001(3) 0.005(3)
C2 0.022(3) 0.025(3) 0.028(4) -0.004(3) 0.000(3) 0.005(3)
C3 0.030(4) 0.024(3) 0.027(4) -0.004(3) -0.005(3) -0.006(3)
C4 0.022(3) 0.016(3) 0.028(4) 0.003(2) -0.001(3) 0.001(2)
C5 0.021(3) 0.031(4) 0.029(4) 0.009(3) 0.005(3) -0.005(3)
C6 0.027(3) 0.027(3) 0.016(3) -0.009(3) -0.001(3) -0.004(3)
C7 0.066(9) 0.086(10) 0.132(14) 0.026(10) 0.000(9) 0.002(8)
O100 0.071(5) 0.055(4) 0.051(4) 0.014(3) -0.015(4) -0.028(4)
O200 0.028(5) 0.038(6) 0.057(7) -0.007(5) 0.002(5) 0.000(5)

loop_
_atom_site_label
_atom_site_type_symbol
_atom_site_fract_x
_atom_site_fract_y
_atom_site_fract_z
_atom_site_U_iso_or_equiv
_atom_site_thermal_displace_type
_atom_site_occupancy
_atom_site_calc_flag
_atom_site_refinement_flags
_atom_site_disorder_group
Nd1 Nd 0.176162(11) 0.01336(3) 0.21782(2) 0.01139(9) Uani 1 d . .
S1 S 0.24700(6) 0.26740(13) 0.22765(10) 0.0124(3) Uani 1 d . .
S2 S 0.15105(6) 0.03377(14) -0.01028(10) 0.0143(3) Uani 1 d . .
S3 S 0.0000 0.4383(2) 0.2500 0.0274(5) Uani 1 d S .
O1 O 0.0921(2) 0.1250(6) 0.2319(5) 0.0309(12) Uani 1 d . .
O2 O 0.1142(2) -0.1619(5) 0.2574(4) 0.0260(11) Uani 1 d . .
O3 O 0.1691(2) -0.0401(4) -0.0985(3) 0.0186(9) Uani 1 d . .
O4 O 0.1894(2) 0.2583(4) 0.2394(3) 0.0167(9) Uani 1 d . .
O5 O 0.1953(2) 0.0961(4) 0.0436(3) 0.0211(9) Uani 1 d . .
O6 O 0.1272(2) -0.0579(4) 0.0629(3) 0.0183(9) Uani 1 d . .
O7 O 0.2388(2) -0.1517(4) 0.1399(3) 0.0167(9) Uani 1 d . .
O8 O 0.2650(2) 0.1280(4) 0.2161(3) 0.0168(8) Uani 1 d . .
O9 O 0.2718(2) 0.3328(4) 0.3130(3) 0.0200(9) Uani 1 d . .
O10 O 0.1131(2) 0.1358(5) -0.0411(4) 0.0269(11) Uani 1 d . .
O11 O 0.0447(4) 0.3614(8) 0.2185(6) 0.086(3) Uani 1 d . .
O12 O -0.0164(2) 0.5225(6) 0.1661(4) 0.0419(14) Uani 1 d . .
N1 N -0.1866(2) 0.4713(6) -0.0324(4) 0.0228(12) Uani 1 d . .
H10E H -0.2151(2) 0.4684(6) -0.0731(4) 0.027 Uiso 1 calc R .
N2 N -0.1088(2) 0.4768(5) 0.0780(4) 0.0208(11) Uani 1 d . .
H20D H -0.0803(2) 0.4791(5) 0.1189(4) 0.025 Uiso 1 calc R .
N3 N -0.0137(5) 0.8164(13) -0.0480(9) 0.099(4) Uani 1 d D .
H3B H -0.0051(5) 0.8232(13) -0.1098(9) 0.118 Uiso 1 calc R .
H3C H -0.0247(5) 0.7420(13) -0.0249(9) 0.118 Uiso 1 calc R .
C1 C -0.1398(3) 0.5147(8) -0.0909(5) 0.031(2) Uani 1 d . .
H1A H -0.1481(3) 0.5933(8) -0.1293(5) 0.037 Uiso 1 calc R .
H1B H -0.1291(3) 0.4454(8) -0.1367(5) 0.037 Uiso 1 calc R .
C2 C -0.1967(3) 0.5656(7) 0.0506(5) 0.0247(14) Uani 1 d . .
H2A H -0.2307(3) 0.5481(7) 0.0803(5) 0.030 Uiso 1 calc R .
H2B H -0.1965(3) 0.6559(7) 0.0259(5) 0.030 Uiso 1 calc R .
C3 C -0.1762(3) 0.3351(7) 0.0091(5) 0.0267(14) Uani 1 d . .
H3D H -0.2032(3) 0.3117(7) 0.0569(5) 0.032 Uiso 1 calc R .
H3E H -0.1766(3) 0.2703(7) -0.0443(5) 0.032 Uiso 1 calc R .
C4 C -0.1237(3) 0.3363(6) 0.0587(5) 0.0219(13) Uani 1 d . .
H4A H -0.1252(3) 0.2877(6) 0.1210(5) 0.026 Uiso 1 calc R .
H4B H -0.0978(3) 0.2946(6) 0.0161(5) 0.026 Uiso 1 calc R .
C5 C -0.0959(3) 0.5440(7) -0.0177(5) 0.0268(15) Uani 1 d . .
H5D H -0.0628(3) 0.5114(7) -0.0435(5) 0.032 Uiso 1 calc R .
H5E H -0.0929(3) 0.6387(7) -0.0073(5) 0.032 Uiso 1 calc R .
C6 C -0.1536(3) 0.5465(7) 0.1271(5) 0.0233(14) Uani 1 d . .
H6A H -0.1422(3) 0.6317(7) 0.1525(5) 0.028 Uiso 1 calc R .
H6B H -0.1666(3) 0.4943(7) 0.1826(5) 0.028 Uiso 1 calc R .
C7 C -0.0098(5) 0.9276(12) 0.0155(12) 0.095(5) Uani 1 d D .
H7A H 0.0127(5) 0.9003(12) 0.0701(12) 0.114 Uiso 1 calc R .
H7B H -0.0445(5) 0.9396(12) 0.0438(12) 0.114 Uiso 1 calc R .
O100 O 0.0352(3) 0.7548(7) 0.1403(5) 0.059(2) Uani 1 d D .
O200 O -0.0042(4) 0.0113(11) 0.1918(9) 0.041(3) Uani 0.50 d P .
H20 H 0.0895(35) -0.1655(84) 0.2259(67) 0.032(25) Uiso 1 d . .
H12 H 0.0838(33) 0.1894(87) 0.2325(65) 0.027(25) Uiso 1 d . .
H11 H 0.1088(33) -0.1653(83) 0.3095(66) 0.028(25) Uiso 1 d . .
H9 H 0.0165(37) 0.8087(87) 0.1916(58) 0.068(36) Uiso 1 d D .
H5 H 0.0647(42) 0.0826(105) 0.2234(79) 0.063(34) Uiso 1 d . .
H1 H 0.0117(28) 0.6816(61) 0.1630(66) 0.050(27) Uiso 1 d D .

loop_
_atom_type_symbol
_atom_type_description
_atom_type_scat_dispersion_real
_atom_type_scat_dispersion_imag
_atom_type_scat_source
C C 0.0033 0.0016 'International Tables Vol C Tables 4.2.6.8 and 6.1.1.4'
H H 0.0000 0.0000 'International Tables Vol C Tables 4.2.6.8 and 6.1.1.4'
N N 0.0061 0.0033 'International Tables Vol C Tables 4.2.6.8 and 6.1.1.4'
O O 0.0106 0.0060 'International Tables Vol C Tables 4.2.6.8 and 6.1.1.4'
S S 0.1246 0.1234 'International Tables Vol C Tables 4.2.6.8 and 6.1.1.4'
Nd Nd -0.1943 3.0179 'International Tables Vol C Tables 4.2.6.8 and 6.1.1.4'

loop_
_geom_angle_atom_site_label_1
_geom_angle_atom_site_label_2
_geom_angle_atom_site_label_3
_geom_angle
_geom_angle_site_symmetry_1
_geom_angle_site_symmetry_3
_geom_angle_publ_flag
O1 Nd1 O2 75.4(2) . . ?
O1 Nd1 O3 79.0(2) . 8_556 ?
O2 Nd1 O3 79.4(2) . 8_556 ?
O1 Nd1 O4 69.7(2) . . ?
O2 Nd1 O4 141.1(2) . . ?
O3 Nd1 O4 77.79(13) 8_556 . ?
O1 Nd1 O6 76.1(2) . . ?
O2 Nd1 O6 69.6(2) . . ?
O3 Nd1 O6 144.08(14) 8_556 . ?
O4 Nd1 O6 116.18(14) . . ?
O1 Nd1 O5 95.1(2) . . ?
O2 Nd1 O5 124.6(2) . . ?
O3 Nd1 O5 153.39(14) 8_556 . ?
O4 Nd1 O5 75.84(14) . . ?
O6 Nd1 O5 55.23(13) . . ?
O1 Nd1 O7 153.3(2) . . ?
O2 Nd1 O7 91.2(2) . . ?
O3 Nd1 O7 121.74(14) 8_556 . ?
O4 Nd1 O7 127.57(13) . . ?
O6 Nd1 O7 77.61(14) . . ?
O5 Nd1 O7 73.43(14) . . ?
O1 Nd1 O8 125.1(2) . . ?
O2 Nd1 O8 155.8(2) . . ?
O3 Nd1 O8 91.39(14) 8_556 . ?
O4 Nd1 O8 55.48(13) . . ?
O6 Nd1 O8 124.16(13) . . ?
O5 Nd1 O8 70.71(14) . . ?
O7 Nd1 O8 74.57(13) . . ?
O1 Nd1 O9 137.8(2) . 7_655 ?
O2 Nd1 O9 73.3(2) . 7_655 ?
O3 Nd1 O9 68.00(13) 8_556 7_655 ?
O4 Nd1 O9 124.52(14) . 7_655 ?
O6 Nd1 O9 117.23(14) . 7_655 ?
O5 Nd1 O9 126.08(14) . 7_655 ?
O7 Nd1 O9 54.37(13) . 7_655 ?
O8 Nd1 O9 82.46(14) . 7_655 ?
O1 Nd1 S2 82.24(15) . . ?
O2 Nd1 S2 97.38(14) . . ?
O3 Nd1 S2 161.14(10) 8_556 . ?
O4 Nd1 S2 94.32(10) . . ?
O6 Nd1 S2 27.77(9) . . ?
O5 Nd1 S2 27.77(10) . . ?
O7 Nd1 S2 76.67(10) . . ?
O8 Nd1 S2 98.22(10) . . ?
O9 Nd1 S2 129.20(9) 7_655 . ?
O1 Nd1 S1 97.18(15) . . ?
O2 Nd1 S1 163.59(14) . . ?
O3 Nd1 S1 84.91(10) 8_556 . ?
O4 Nd1 S1 27.59(10) . . ?
O6 Nd1 S1 123.43(10) . . ?
O5 Nd1 S1 70.01(10) . . ?
O7 Nd1 S1 101.05(10) . . ?
O8 Nd1 S1 27.92(9) . . ?
O9 Nd1 S1 105.04(11) 7_655 . ?
S2 Nd1 S1 96.02(4) . . ?
O1 Nd1 S1 155.1(2) . 7_655 ?
O2 Nd1 S1 79.76(14) . 7_655 ?
O3 Nd1 S1 95.10(10) 8_556 7_655 ?
O4 Nd1 S1 133.16(10) . 7_655 ?
O6 Nd1 S1 96.69(10) . 7_655 ?
O5 Nd1 S1 100.29(11) . 7_655 ?
O7 Nd1 S1 27.28(9) . 7_655 ?
O8 Nd1 S1 78.85(9) . 7_655 ?
O9 Nd1 S1 27.20(9) 7_655 7_655 ?
S2 Nd1 S1 102.64(4) . 7_655 ?
S1 Nd1 S1 106.45(2) . 7_655 ?
O9 S1 O7 105.5(2) . 7_665 ?
O9 S1 O4 111.9(3) . . ?
O7 S1 O4 111.2(2) 7_665 . ?
O9 S1 O8 112.0(3) . . ?
O7 S1 O8 111.4(3) 7_665 . ?
O4 S1 O8 105.0(2) . . ?
O9 S1 Nd1 130.5(2) . . ?
O7 S1 Nd1 124.0(2) 7_665 . ?
O4 S1 Nd1 51.9(2) . . ?
O8 S1 Nd1 53.2(2) . . ?
O9 S1 Nd1 54.0(2) . 7_665 ?
O7 S1 Nd1 51.8(2) 7_665 7_665 ?
O4 S1 Nd1 131.8(2) . 7_665 ?
O8 S1 Nd1 123.1(2) . 7_665 ?
Nd1 S1 Nd1 174.28(5) . 7_665 ?
O10 S2 O3 109.5(3) . . ?
O10 S2 O6 110.8(3) . . ?
O3 S2 O6 110.1(2) . . ?
O10 S2 O5 109.9(3) . . ?
O3 S2 O5 111.7(3) . . ?
O6 S2 O5 104.8(2) . . ?
O10 S2 Nd1 117.1(2) . . ?
O3 S2 Nd1 133.4(2) . . ?
O6 S2 Nd1 52.8(2) . . ?
O5 S2 Nd1 52.8(2) . . ?
O11 S3 O11 114.9(8) . 4 ?
O11 S3 O12 108.1(5) . 4 ?
O11 S3 O12 108.1(4) 4 4 ?
O11 S3 O12 108.1(4) . . ?
O11 S3 O12 108.1(5) 4 . ?
O12 S3 O12 109.3(5) 4 . ?
S2 O3 Nd1 139.8(2) . 8 ?
S1 O4 Nd1 100.5(2) . . ?
S2 O5 Nd1 99.4(2) . . ?
S2 O6 Nd1 99.4(2) . . ?
S1 O7 Nd1 100.9(2) 7_655 . ?
S1 O8 Nd1 98.9(2) . . ?
S1 O9 Nd1 98.8(2) . 7_665 ?
C2 N1 C1 110.1(5) . . ?
C2 N1 C3 109.8(5) . . ?
C1 N1 C3 108.8(5) . . ?
C5 N2 C4 109.9(5) . . ?
C5 N2 C6 109.5(5) . . ?
C4 N2 C6 109.3(5) . . ?
N1 C1 C5 107.8(5) . . ?
N1 C2 C6 107.4(5) . . ?
C4 C3 N1 108.3(5) . . ?
N2 C4 C3 108.2(5) . . ?
N2 C5 C1 107.8(5) . . ?
N2 C6 C2 108.4(5) . . ?
N3 C7 C7 126.3(17) . 5_575 ?

loop_
_geom_bond_atom_site_label_1
_geom_bond_atom_site_label_2
_geom_bond_distance
_geom_bond_site_symmetry_2
_geom_bond_publ_flag
Nd1 O1 2.429(5) . ?
Nd1 O2 2.432(5) . ?
Nd1 O3 2.485(4) 8_556 ?
Nd1 O4 2.514(4) . ?
Nd1 O6 2.529(4) . ?
Nd1 O5 2.530(4) . ?
Nd1 O7 2.535(4) . ?
Nd1 O8 2.545(4) . ?
Nd1 O9 2.593(4) 7_655 ?
Nd1 S2 3.1330(15) . ?
Nd1 S1 3.1412(15) . ?
Nd1 S1 3.1674(15) 7_655 ?
S1 O9 1.465(4) . ?
S1 O7 1.478(4) 7_665 ?
S1 O4 1.480(4) . ?
S1 O8 1.489(4) . ?
S1 Nd1 3.1672(15) 7_665 ?
S2 O10 1.473(5) . ?
S2 O3 1.473(4) . ?
S2 O6 1.480(4) . ?
S2 O5 1.480(5) . ?
S3 O11 1.443(7) . ?
S3 O11 1.444(7) 4 ?
S3 O12 1.471(6) 4 ?
S3 O12 1.471(6) . ?
O3 Nd1 2.485(4) 8 ?
O7 S1 1.478(4) 7_655 ?
O9 Nd1 2.593(4) 7_665 ?
N1 C2 1.488(8) . ?
N1 C1 1.495(8) . ?
N1 C3 1.507(8) . ?
N2 C5 1.489(8) . ?
N2 C4 1.491(8) . ?
N2 C6 1.496(8) . ?
N3 C7 1.413(9) . ?
C1 C5 1.518(10) . ?
C2 C6 1.516(9) . ?
C3 C4 1.498(9) . ?
C7 C7 1.60(2) 5_575 ?
O200 O200 1.58(2) 4 ?
